data_4322302
loop_
_publ_author_name
'Orde Q. Munro'
'P. Sizwe Madlala'
'Richard A. F. Warby'
'Takele B. Seda'
'Giovanni Hearne'

_publ_section_title
;
 Structural, Conformational, and Spectroscopic Studies of Primary Amine
 Complexes of Iron(II) Porphyrins
;
_journal_name_full 'Inorganic Chemistry'
_journal_page_first 4724
_journal_page_last 4736
_journal_paper_doi 10.1021/ic990178q
_journal_volume 38
_journal_year 1999
_chemical_formula_sum 'C58 H46 Fe N6'
_chemical_formula_weight 882.86
_chemical_name_systematic
; 
 ? 
;
_space_group_IT_number 2
_symmetry_cell_setting triclinic
_symmetry_space_group_name_Hall '-P 1'
_symmetry_space_group_name_H-M 'P -1'
_atom_sites_solution_hydrogens geom
_atom_sites_solution_primary direct
_atom_sites_solution_secondary difmap
_audit_creation_method SHELXL-97
_cell_angle_alpha 97.69(3)
_cell_angle_beta 101.97(3)
_cell_angle_gamma 112.16(4)
_cell_formula_units_Z 2
_cell_length_a 11.742(5)
_cell_length_b 12.348(6)
_cell_length_c 17.404(4)
_cell_measurement_reflns_used 25
_cell_measurement_temperature 293(2)
_cell_measurement_theta_max 23
_cell_measurement_theta_min 2
_cell_volume 2222.7(18)
_computing_cell_refinement 'Structure Determination Program (B.A. Frenz & Assoc. & Enraf Nonius)'
_computing_data_collection 'Structure Determination Program (B.A. Frenz & Assoc. & Enraf Nonius)'
_computing_data_reduction 'Structure Determination Program (B.A. Frenz & Assoc. & Enraf Nonius)'
_computing_molecular_graphics 'ORTEX6a (P. McArdle, UCG, Ireland, 1997)'
_computing_publication_material 'SHELXL-97 (Sheldrick, 1997)'
_computing_structure_refinement 'SHELXL-97 (Sheldrick, 1997)'
_computing_structure_solution 'SHELXS-97 (Sheldrick, 1990)'
_diffrn_ambient_temperature 293(2)
_diffrn_measured_fraction_theta_full 0.999
_diffrn_measured_fraction_theta_max 0.999
_diffrn_measurement_device_type CAD4
_diffrn_measurement_method Omega-2Theta
_diffrn_radiation_monochromator graphite
_diffrn_radiation_source 'fine-focus sealed tube'
_diffrn_radiation_type MoK\a
_diffrn_radiation_wavelength 0.71069
_diffrn_reflns_av_R_equivalents 0.0194
_diffrn_reflns_av_sigmaI/netI 0.0357
_diffrn_reflns_limit_h_max 12
_diffrn_reflns_limit_h_min -12
_diffrn_reflns_limit_k_max 13
_diffrn_reflns_limit_k_min -13
_diffrn_reflns_limit_l_max 19
_diffrn_reflns_limit_l_min -1
_diffrn_reflns_number 6878
_diffrn_reflns_theta_full 22.97
_diffrn_reflns_theta_max 22.97
_diffrn_reflns_theta_min 2.04
_diffrn_standards_decay_% 5
_diffrn_standards_interval_count '60 minutes'
_diffrn_standards_number 3
_exptl_absorpt_coefficient_mu 0.387
_exptl_absorpt_correction_T_max 0.9442
_exptl_absorpt_correction_T_min 0.8764
_exptl_absorpt_correction_type Semi-empirical
_exptl_crystal_colour 'Dark red'
_exptl_crystal_density_diffrn 1.319
_exptl_crystal_density_meas ?
_exptl_crystal_density_method 'Not measured'
_exptl_crystal_description 'Eight-sided rhomb'
_exptl_crystal_F_000 924
_exptl_crystal_size_max 0.35
_exptl_crystal_size_mid 0.30
_exptl_crystal_size_min 0.15
_refine_diff_density_max 0.379
_refine_diff_density_min -0.312
_refine_diff_density_rms 0.055
_refine_ls_extinction_coef none
_refine_ls_extinction_method none
_refine_ls_goodness_of_fit_ref 1.078
_refine_ls_hydrogen_treatment mixed
_refine_ls_matrix_type full
_refine_ls_number_parameters 626
_refine_ls_number_reflns 6159
_refine_ls_number_restraints 0
_refine_ls_restrained_S_all 1.078
_refine_ls_R_factor_all 0.0710
_refine_ls_R_factor_gt 0.0436
_refine_ls_shift/su_max 0.000
_refine_ls_shift/su_mean 0.000
_refine_ls_structure_factor_coef Fsqd
_refine_ls_weighting_details 'w=1/[\s^2^(Fo^2^)+(0.0271P)^2^+3.8246P] where P=(Fo^2^+2Fc^2^)/3'
_refine_ls_weighting_scheme calc
_refine_ls_wR_factor_gt 0.1004
_refine_ls_wR_factor_ref 0.1226
_reflns_number_gt 4702
_reflns_number_total 6159
_reflns_threshold_expression >2sigma(I)
_cod_data_source_file ic990178q_2.cif
_cod_data_source_block sm01
_cod_depositor_comments
;
The following automatic conversions were performed:

'_exptl_crystal_density_meas' value 'Not measured' was changed to '?'
- the value is perceived as not measured.

Automatic conversion script
Id: cif_fix_values 3008 2015-01-20 13:52:24Z robertas 

The following automatic conversions were performed:

'_refine_ls_weighting_scheme' value 'calc
w=1/[\s^2^(Fo^2^)+(0.0271P)^2^+3.8246P] where P=(Fo^2^+2Fc^2^)/3' was
changed to 'calc'. New tag '_refine_ls_weighting_details' was
created. The value of the new tag was set to
'w=1/[\s^2^(Fo^2^)+(0.0271P)^2^+3.8246P] where P=(Fo^2^+2Fc^2^)/3'.

Automatic conversion script
Id: cif_fix_values 3143 2015-03-26 13:38:13Z robertas 
;
_cod_original_cell_volume 2222.7(15)
_cod_database_code 4322302

loop_
_symmetry_equiv_pos_as_xyz
'x, y, z'
'-x, -y, -z'

loop_
_atom_site_label
_atom_site_type_symbol
_atom_site_fract_x
_atom_site_fract_y
_atom_site_fract_z
_atom_site_U_iso_or_equiv
_atom_site_adp_type
_atom_site_occupancy
_atom_site_symmetry_multiplicity
_atom_site_calc_flag
_atom_site_refinement_flags
_atom_site_disorder_assembly
_atom_site_disorder_group
Fe(1 Fe 0.99020(5) 0.72947(4) 0.72605(3) 0.03119(16) Uani 1 1 d . . .
N(1) N 0.8275(3) 0.5809(2) 0.69509(17) 0.0347(7) Uani 1 1 d . . .
N(2) N 0.9826(3) 0.7194(2) 0.60961(17) 0.0336(7) Uani 1 1 d . . .
N(3) N 1.1534(3) 0.8764(2) 0.75656(17) 0.0336(7) Uani 1 1 d . . .
N(4) N 0.9967(3) 0.7393(2) 0.84226(17) 0.0347(7) Uani 1 1 d . . .
N(5) N 0.8859(3) 0.8300(3) 0.71852(19) 0.0450(9) Uani 1 1 d . . .
H(5A H 0.8565(11) 0.8227(4) 0.6730(15) 0.054 Uiso 1 1 calc R . .
H(5B H 0.829(2) 0.7998(11) 0.7359(6) 0.054 Uiso 1 1 calc R . .
N(6) N 1.0843(3) 0.6201(3) 0.72800(19) 0.0437(8) Uani 1 1 d . . .
H(6A H 1.0289(17) 0.551(2) 0.7132(5) 0.052 Uiso 1 1 calc R . .
H(6B H 1.1205(11) 0.6307(4) 0.6927(11) 0.052 Uiso 1 1 calc R . .
C(A1 C 0.7648(3) 0.5207(3) 0.7464(2) 0.0367(8) Uani 1 1 d . . .
C(A2 C 0.7579(3) 0.5109(3) 0.6183(2) 0.0348(8) Uani 1 1 d . . .
C(A3 C 0.8939(3) 0.6304(3) 0.5440(2) 0.0359(8) Uani 1 1 d . . .
C(A4 C 1.0643(3) 0.8017(3) 0.5769(2) 0.0369(9) Uani 1 1 d . . .
C(A5 C 1.2133(3) 0.9381(3) 0.7052(2) 0.0367(8) Uani 1 1 d . . .
C(A6 C 1.2240(3) 0.9455(3) 0.8332(2) 0.0374(9) Uani 1 1 d . . .
C(A7 C 1.0849(3) 0.8285(3) 0.9074(2) 0.0356(8) Uani 1 1 d . . .
C(A8 C 0.9133(3) 0.6597(3) 0.8743(2) 0.0366(8) Uani 1 1 d . . .
C(B1 C 0.6554(4) 0.4147(3) 0.7003(2) 0.0435(10) Uani 1 1 d . . .
H(B1 H 0.599(3) 0.361(2) 0.7203(9) 0.052 Uiso 1 1 calc R . .
C(B2 C 0.6511(4) 0.4085(3) 0.6222(2) 0.0452(10) Uani 1 1 d . . .
H(B2 H 0.591(3) 0.350(3) 0.5794(19) 0.054 Uiso 1 1 calc R . .
C(B3 C 0.9236(4) 0.6558(4) 0.4712(2) 0.0453(10) Uani 1 1 d . . .
H(B3 H 0.881(2) 0.608(2) 0.420(2) 0.054 Uiso 1 1 calc R . .
C(B4 C 1.0257(4) 0.7615(4) 0.4909(2) 0.0450(10) Uani 1 1 d . . .
H(B4 H 1.0639(18) 0.8009(18) 0.4556(16) 0.054 Uiso 1 1 calc R . .
C(B5 C 1.3256(4) 1.0437(3) 0.7513(2) 0.0437(9) Uani 1 1 d . . .
H(B5 H 1.385(3) 1.101(2) 0.7299(9) 0.052 Uiso 1 1 calc R . .
C(B6 C 1.3321(4) 1.0476(3) 0.8293(3) 0.0457(10) Uani 1 1 d . . .
H(B6 H 1.394(3) 1.105(3) 0.8721(19) 0.055 Uiso 1 1 calc R . .
C(B7 C 1.0545(4) 0.8050(4) 0.9806(2) 0.0485(10) Uani 1 1 d . . .
H(B7 H 1.096(2) 0.851(2) 1.030(2) 0.058 Uiso 1 1 calc R . .
C(B8 C 0.9502(4) 0.7005(4) 0.9601(2) 0.0482(10) Uani 1 1 d . . .
H(B8 H 0.9105(19) 0.6628(18) 0.9943(16) 0.058 Uiso 1 1 calc R . .
C(M1 C 0.7879(3) 0.5324(3) 0.5475(2) 0.0352(8) Uani 1 1 d . . .
C(M2 C 1.1702(3) 0.9071(3) 0.6217(2) 0.0353(8) Uani 1 1 d . . .
C(M3 C 1.1911(3) 0.9257(3) 0.9041(2) 0.0365(8) Uani 1 1 d . . .
C(M4 C 0.8055(3) 0.5556(3) 0.8303(2) 0.0383(9) Uani 1 1 d . . .
C(11 C 0.6978(3) 0.4472(3) 0.4700(2) 0.0364(8) Uani 1 1 d . . .
C(12 C 0.7149(4) 0.3479(4) 0.4369(2) 0.0514(11) Uani 1 1 d . . .
H(12 H 0.785(3) 0.3376(6) 0.4600(11) 0.062 Uiso 1 1 calc R . .
C(13 C 0.6256(5) 0.2646(4) 0.3689(3) 0.0584(12) Uani 1 1 d . . .
H(13 H 0.6383(8) 0.199(3) 0.3474(11) 0.070 Uiso 1 1 calc R . .
C(14 C 0.5179(4) 0.2785(4) 0.3334(3) 0.0582(12) Uani 1 1 d . . .
H(14 H 0.459(3) 0.223(3) 0.291(2) 0.070 Uiso 1 1 calc R . .
C(15 C 0.5015(4) 0.3784(4) 0.3640(2) 0.0494(10) Uani 1 1 d . . .
H(15 H 0.430(3) 0.3898(6) 0.3389(12) 0.059 Uiso 1 1 calc R . .
C(16 C 0.5909(3) 0.4616(3) 0.4319(2) 0.0417(9) Uani 1 1 d . . .
H(16 H 0.5784(6) 0.531(3) 0.4531(9) 0.050 Uiso 1 1 calc R . .
C(21 C 1.2357(3) 0.9941(3) 0.5761(2) 0.0397(9) Uani 1 1 d . . .
C(22 C 1.1892(5) 1.0746(4) 0.5542(3) 0.0664(14) Uani 1 1 d . . .
H(22 H 1.119(4) 1.0740(4) 0.5676(8) 0.080 Uiso 1 1 calc R . .
C(23 C 1.2458(5) 1.1562(5) 0.5128(3) 0.0757(16) Uani 1 1 d . . .
H(23 H 1.213(2) 1.207(3) 0.4999(8) 0.091 Uiso 1 1 calc R . .
C(24 C 1.3503(4) 1.1605(4) 0.4915(3) 0.0583(12) Uani 1 1 d . . .
H(24 H 1.3896(19) 1.218(3) 0.4605(15) 0.070 Uiso 1 1 calc R . .
C(25 C 1.3992(6) 1.0838(5) 0.5139(4) 0.104(2) Uani 1 1 d . . .
H(25 H 1.464(5) 1.0865(6) 0.5025(10) 0.125 Uiso 1 1 calc R . .
C(26 C 1.3431(5) 1.0005(5) 0.5555(4) 0.092(2) Uani 1 1 d . . .
H(26 H 1.379(2) 0.948(3) 0.5697(10) 0.111 Uiso 1 1 calc R . .
C(31 C 1.2711(3) 1.0208(3) 0.9798(2) 0.0406(9) Uani 1 1 d . . .
C(32 C 1.3759(4) 1.0186(4) 1.0308(2) 0.0475(10) Uani 1 1 d . . .
H(32 H 1.3960(10) 0.953(3) 1.0204(5) 0.057 Uiso 1 1 calc R . .
C(33 C 1.4522(4) 1.1123(4) 1.0971(3) 0.0580(12) Uani 1 1 d . . .
H(33 H 1.520(4) 1.1093(5) 1.1293(17) 0.070 Uiso 1 1 calc R . .
C(34 C 1.4248(5) 1.2088(4) 1.1134(3) 0.0610(13) Uani 1 1 d . . .
H(34 H 1.478(3) 1.273(3) 1.157(2) 0.073 Uiso 1 1 calc R . .
C(35 C 1.3190(5) 1.2112(4) 1.0655(3) 0.0709(14) Uani 1 1 d . . .
H(35 H 1.2984(13) 1.275(4) 1.0773(7) 0.085 Uiso 1 1 calc R . .
C(36 C 1.2422(5) 1.1175(4) 0.9987(3) 0.0637(13) Uani 1 1 d . . .
H(36 H 1.175(4) 1.1198(4) 0.9686(17) 0.076 Uiso 1 1 calc R . .
C(41 C 0.7328(4) 0.4762(3) 0.8773(2) 0.0428(9) Uani 1 1 d . . .
C(42 C 0.6128(4) 0.4660(4) 0.8810(3) 0.0600(12) Uani 1 1 d . . .
H(42 H 0.573(2) 0.507(2) 0.8514(14) 0.072 Uiso 1 1 calc R . .
C(43 C 0.5508(5) 0.3951(5) 0.9280(3) 0.0767(16) Uani 1 1 d . . .
H(43 H 0.476(5) 0.3902(5) 0.9310(4) 0.092 Uiso 1 1 calc R . .
C(44 C 0.6065(6) 0.3330(5) 0.9695(3) 0.0800(17) Uani 1 1 d . . .
H(44 H 0.562(3) 0.283(3) 1.0021(19) 0.096 Uiso 1 1 calc R . .
C(45 C 0.7222(6) 0.3404(5) 0.9654(3) 0.0789(16) Uani 1 1 d . . .
H(45 H 0.763(2) 0.293(2) 0.9960(16) 0.095 Uiso 1 1 calc R . .
C(46 C 0.7856(5) 0.4118(4) 0.9197(3) 0.0603(12) Uani 1 1 d . . .
H(46 H 0.869(4) 0.4168(5) 0.9174(3) 0.072 Uiso 1 1 calc R . .
C(51 C 0.9403(5) 0.9557(4) 0.7550(4) 0.094(2) Uani 1 1 d . . .
H51A H 1.0122 0.9951 0.7344 0.113 Uiso 1 1 calc R . .
H51B H 0.9742 0.9663 0.8126 0.113 Uiso 1 1 calc R . .
C(52 C 0.8548(4) 1.0199(4) 0.7433(3) 0.0546(11) Uani 1 1 d . . .
C(53 C 0.7745(5) 1.0176(4) 0.7901(3) 0.0668(13) Uani 1 1 d . . .
H(53 H 0.7705(5) 0.974(2) 0.828(2) 0.080 Uiso 1 1 calc R . .
C(54 C 0.6997(6) 1.0798(5) 0.7805(4) 0.0902(19) Uani 1 1 d . . .
H(54 H 0.643(3) 1.0764(6) 0.814(2) 0.108 Uiso 1 1 calc R . .
C(55 C 0.7049(6) 1.1447(6) 0.7255(4) 0.099(2) Uani 1 1 d . . .
H(55 H 0.654(3) 1.188(3) 0.7197(6) 0.119 Uiso 1 1 calc R . .
C(56 C 0.7823(7) 1.1496(6) 0.6779(4) 0.113(3) Uani 1 1 d . . .
H(56 H 0.7853(8) 1.199(3) 0.635(3) 0.135 Uiso 1 1 calc R . .
C(57 C 0.8577(6) 1.0869(5) 0.6872(4) 0.097(2) Uani 1 1 d . . .
H(57 H 0.907(4) 1.0902(6) 0.657(2) 0.117 Uiso 1 1 calc R . .
C(61 C 1.1762(5) 0.6221(5) 0.7973(3) 0.0846(17) Uani 1 1 d . . .
H61A H 1.1499 0.6391 0.8451 0.101 Uiso 1 1 calc R . .
H61B H 1.2583 0.6872 0.8028 0.101 Uiso 1 1 calc R . .
C(62 C 1.1930(4) 0.5064(4) 0.7939(3) 0.0553(11) Uani 1 1 d . . .
C(63 C 1.2674(4) 0.4815(4) 0.7501(3) 0.0622(13) Uani 1 1 d . . .
H(63 H 1.307(2) 0.534(3) 0.7243(14) 0.075 Uiso 1 1 calc R . .
C(64 C 1.2822(6) 0.3766(7) 0.7456(4) 0.100(2) Uani 1 1 d . . .
H(64 H 1.328(4) 0.3621(12) 0.719(2) 0.120 Uiso 1 1 calc R . .
C(65 C 1.2216(10) 0.2960(7) 0.7862(5) 0.131(4) Uani 1 1 d . . .
H(65 H 1.2298(13) 0.230(6) 0.7838(6) 0.157 Uiso 1 1 calc R . .
C(66 C 1.1489(9) 0.3203(7) 0.8299(5) 0.132(3) Uani 1 1 d . . .
H(66 H 1.108(4) 0.265(5) 0.858(2) 0.158 Uiso 1 1 calc R . .
C(67 C 1.1339(7) 0.4239(6) 0.8339(4) 0.101(2) Uani 1 1 d . . .
H(67 H 1.083(4) 0.4391(12) 0.864(2) 0.121 Uiso 1 1 calc R . .

loop_
_atom_site_aniso_label
_atom_site_aniso_U_11
_atom_site_aniso_U_22
_atom_site_aniso_U_33
_atom_site_aniso_U_23
_atom_site_aniso_U_13
_atom_site_aniso_U_12
Fe(1 0.0304(3) 0.0287(3) 0.0337(3) 0.0077(2) 0.0084(2) 0.0116(2)
N(1) 0.0353(16) 0.0316(16) 0.0350(17) 0.0089(14) 0.0081(14) 0.0121(14)
N(2) 0.0316(16) 0.0314(16) 0.0368(17) 0.0111(14) 0.0092(14) 0.0112(13)
N(3) 0.0323(16) 0.0317(16) 0.0379(17) 0.0084(14) 0.0112(14) 0.0138(13)
N(4) 0.0326(16) 0.0322(16) 0.0353(17) 0.0076(14) 0.0077(14) 0.0106(14)
N(5) 0.0424(19) 0.0442(19) 0.050(2) 0.0104(16) 0.0109(16) 0.0214(16)
N(6) 0.0462(19) 0.0442(19) 0.0442(19) 0.0116(15) 0.0112(15) 0.0231(16)
C(A1 0.037(2) 0.031(2) 0.041(2) 0.0119(17) 0.0114(17) 0.0116(17)
C(A2 0.0325(19) 0.0299(19) 0.037(2) 0.0062(16) 0.0044(16) 0.0115(16)
C(A3 0.041(2) 0.033(2) 0.034(2) 0.0096(17) 0.0102(17) 0.0154(18)
C(A4 0.035(2) 0.040(2) 0.038(2) 0.0124(17) 0.0111(17) 0.0168(18)
C(A5 0.033(2) 0.033(2) 0.046(2) 0.0111(17) 0.0148(18) 0.0145(17)
C(A6 0.0303(19) 0.032(2) 0.043(2) 0.0047(17) 0.0036(17) 0.0108(16)
C(A7 0.0310(19) 0.038(2) 0.036(2) 0.0074(17) 0.0071(16) 0.0137(17)
C(A8 0.039(2) 0.036(2) 0.036(2) 0.0126(17) 0.0141(17) 0.0141(18)
C(B1 0.040(2) 0.029(2) 0.052(3) 0.0096(18) 0.0106(19) 0.0049(17)
C(B2 0.042(2) 0.037(2) 0.044(2) 0.0058(18) 0.0058(19) 0.0079(18)
C(B3 0.047(2) 0.048(2) 0.034(2) 0.0064(19) 0.0070(18) 0.017(2)
C(B4 0.047(2) 0.052(3) 0.040(2) 0.019(2) 0.0203(19) 0.017(2)
C(B5 0.034(2) 0.039(2) 0.053(3) 0.0132(19) 0.0144(19) 0.0081(18)
C(B6 0.036(2) 0.037(2) 0.053(3) 0.0068(19) 0.0088(19) 0.0066(18)
C(B7 0.049(2) 0.051(3) 0.036(2) 0.0034(19) 0.0117(19) 0.013(2)
C(B8 0.047(2) 0.053(3) 0.038(2) 0.0128(19) 0.0160(19) 0.011(2)
C(M1 0.040(2) 0.0306(19) 0.034(2) 0.0071(16) 0.0079(17) 0.0152(17)
C(M2 0.033(2) 0.036(2) 0.042(2) 0.0150(17) 0.0157(17) 0.0152(17)
C(M3 0.037(2) 0.034(2) 0.037(2) 0.0049(16) 0.0085(17) 0.0154(17)
C(M4 0.037(2) 0.038(2) 0.041(2) 0.0122(17) 0.0162(18) 0.0133(17)
C(11 0.039(2) 0.034(2) 0.034(2) 0.0108(16) 0.0098(17) 0.0121(17)
C(12 0.062(3) 0.048(3) 0.048(2) 0.010(2) 0.012(2) 0.029(2)
C(13 0.080(3) 0.041(2) 0.049(3) 0.002(2) 0.014(2) 0.025(2)
C(14 0.060(3) 0.052(3) 0.036(2) 0.001(2) 0.004(2) 0.003(2)
C(15 0.038(2) 0.056(3) 0.040(2) 0.007(2) 0.0046(19) 0.011(2)
C(16 0.041(2) 0.040(2) 0.041(2) 0.0098(18) 0.0102(18) 0.0143(18)
C(21 0.038(2) 0.036(2) 0.042(2) 0.0106(17) 0.0125(17) 0.0109(17)
C(22 0.071(3) 0.076(3) 0.093(4) 0.053(3) 0.053(3) 0.047(3)
C(23 0.085(4) 0.073(3) 0.103(4) 0.059(3) 0.046(3) 0.046(3)
C(24 0.056(3) 0.055(3) 0.064(3) 0.030(2) 0.023(2) 0.014(2)
C(25 0.099(4) 0.110(5) 0.177(7) 0.097(5) 0.106(5) 0.068(4)
C(26 0.097(4) 0.099(4) 0.160(6) 0.091(4) 0.096(4) 0.073(4)
C(31 0.040(2) 0.038(2) 0.042(2) 0.0080(18) 0.0141(18) 0.0138(18)
C(32 0.043(2) 0.046(2) 0.045(2) 0.0064(19) 0.005(2) 0.0144(19)
C(33 0.046(3) 0.066(3) 0.044(3) 0.013(2) 0.002(2) 0.010(2)
C(34 0.061(3) 0.052(3) 0.038(2) -0.002(2) 0.010(2) -0.004(2)
C(35 0.079(4) 0.055(3) 0.067(3) -0.012(2) 0.012(3) 0.028(3)
C(36 0.063(3) 0.056(3) 0.063(3) -0.003(2) -0.003(2) 0.031(2)
C(41 0.046(2) 0.035(2) 0.036(2) 0.0054(17) 0.0141(18) 0.0056(18)
C(42 0.052(3) 0.051(3) 0.073(3) 0.014(2) 0.028(2) 0.012(2)
C(43 0.062(3) 0.069(3) 0.087(4) 0.008(3) 0.045(3) 0.006(3)
C(44 0.088(4) 0.066(3) 0.060(3) 0.021(3) 0.029(3) -0.002(3)
C(45 0.083(4) 0.073(3) 0.074(3) 0.043(3) 0.023(3) 0.016(3)
C(46 0.061(3) 0.063(3) 0.062(3) 0.029(2) 0.021(2) 0.024(2)
C(51 0.070(3) 0.049(3) 0.149(6) -0.009(3) -0.005(3) 0.037(3)
C(52 0.054(3) 0.038(2) 0.073(3) 0.007(2) 0.014(2) 0.024(2)
C(53 0.084(4) 0.059(3) 0.066(3) 0.023(2) 0.026(3) 0.033(3)
C(54 0.108(5) 0.091(4) 0.120(5) 0.043(4) 0.071(4) 0.066(4)
C(55 0.124(5) 0.102(5) 0.134(6) 0.054(4) 0.061(5) 0.092(4)
C(56 0.168(7) 0.143(6) 0.117(5) 0.092(5) 0.079(5) 0.120(6)
C(57 0.130(5) 0.113(5) 0.109(5) 0.054(4) 0.081(4) 0.081(5)
C(61 0.103(4) 0.084(4) 0.067(3) -0.003(3) -0.013(3) 0.065(3)
C(62 0.074(3) 0.065(3) 0.048(2) 0.019(2) 0.016(2) 0.048(3)
C(63 0.063(3) 0.065(3) 0.060(3) 0.015(2) 0.018(2) 0.028(3)
C(64 0.111(5) 0.121(6) 0.095(5) 0.002(4) 0.016(4) 0.092(5)
C(65 0.220(10) 0.090(5) 0.107(6) 0.022(4) 0.006(6) 0.113(6)
C(66 0.206(9) 0.081(5) 0.119(6) 0.059(5) 0.059(6) 0.053(6)
C(67 0.134(6) 0.127(6) 0.094(4) 0.059(4) 0.066(4) 0.081(5)

loop_
_atom_type_symbol
_atom_type_description
_atom_type_scat_dispersion_real
_atom_type_scat_dispersion_imag
_atom_type_scat_source
Fe Fe 0.3463 0.8444 'International Tables Vol C Tables 4.2.6.8 and 6.1.1.4'
N N 0.0061 0.0033 'International Tables Vol C Tables 4.2.6.8 and 6.1.1.4'
C C 0.0033 0.0016 'International Tables Vol C Tables 4.2.6.8 and 6.1.1.4'
H H 0.0000 0.0000 'International Tables Vol C Tables 4.2.6.8 and 6.1.1.4'

loop_
_geom_angle_atom_site_label_1
_geom_angle_atom_site_label_2
_geom_angle_atom_site_label_3
_geom_angle
_geom_angle_site_symmetry_1
_geom_angle_site_symmetry_3
_geom_angle_publ_flag
N(3) Fe(1 N(1) 179.32(12) . . ?
N(3) Fe(1 N(4) 90.15(12) . . ?
N(1) Fe(1 N(4) 90.05(12) . . ?
N(3) Fe(1 N(2) 90.07(12) . . ?
N(1) Fe(1 N(2) 89.73(12) . . ?
N(4) Fe(1 N(2) 179.68(12) . . ?
N(3) Fe(1 N(6) 92.01(13) . . ?
N(1) Fe(1 N(6) 87.34(13) . . ?
N(4) Fe(1 N(6) 91.71(12) . . ?
N(2) Fe(1 N(6) 88.51(12) . . ?
N(3) Fe(1 N(5) 91.32(12) . . ?
N(1) Fe(1 N(5) 89.33(13) . . ?
N(4) Fe(1 N(5) 90.08(12) . . ?
N(2) Fe(1 N(5) 89.69(12) . . ?
N(6) Fe(1 N(5) 176.22(13) . . ?
C(A2 N(1) C(A1 105.2(3) . . ?
C(A2 N(1) Fe(1 127.3(2) . . ?
C(A1 N(1) Fe(1 127.4(2) . . ?
C(A3 N(2) C(A4 104.9(3) . . ?
C(A3 N(2) Fe(1 127.7(2) . . ?
C(A4 N(2) Fe(1 127.4(2) . . ?
C(A6 N(3) C(A5 105.2(3) . . ?
C(A6 N(3) Fe(1 127.2(2) . . ?
C(A5 N(3) Fe(1 127.3(2) . . ?
C(A8 N(4) C(A7 105.3(3) . . ?
C(A8 N(4) Fe(1 127.5(2) . . ?
C(A7 N(4) Fe(1 127.3(2) . . ?
C(51 N(5) Fe(1 122.7(3) . . ?
C(61 N(6) Fe(1 124.9(3) . . ?
N(1) C(A1 C(M4 125.2(3) . . ?
N(1) C(A1 C(B1 109.8(3) . . ?
C(M4 C(A1 C(B1 124.9(3) . . ?
N(1) C(A2 C(M1 126.0(3) . . ?
N(1) C(A2 C(B2 110.0(3) . . ?
C(M1 C(A2 C(B2 123.9(3) . . ?
N(2) C(A3 C(M1 125.3(3) . . ?
N(2) C(A3 C(B3 110.2(3) . . ?
C(M1 C(A3 C(B3 124.5(3) . . ?
N(2) C(A4 C(M2 124.9(3) . . ?
N(2) C(A4 C(B4 110.0(3) . . ?
C(M2 C(A4 C(B4 125.2(3) . . ?
C(M2 C(A5 N(3) 125.8(3) . . ?
C(M2 C(A5 C(B5 124.2(3) . . ?
N(3) C(A5 C(B5 110.0(3) . . ?
N(3) C(A6 C(M3 125.6(3) . . ?
N(3) C(A6 C(B6 110.1(3) . . ?
C(M3 C(A6 C(B6 124.1(3) . . ?
N(4) C(A7 C(M3 125.5(3) . . ?
N(4) C(A7 C(B7 110.3(3) . . ?
C(M3 C(A7 C(B7 124.1(3) . . ?
N(4) C(A8 C(M4 125.7(3) . . ?
N(4) C(A8 C(B8 110.0(3) . . ?
C(M4 C(A8 C(B8 124.2(3) . . ?
C(B2 C(B1 C(A1 107.5(4) . . ?
C(B1 C(B2 C(A2 107.4(4) . . ?
C(B4 C(B3 C(A3 107.6(4) . . ?
C(B3 C(B4 C(A4 107.3(3) . . ?
C(B6 C(B5 C(A5 107.1(4) . . ?
C(B5 C(B6 C(A6 107.5(4) . . ?
C(B8 C(B7 C(A7 106.8(4) . . ?
C(B7 C(B8 C(A8 107.5(4) . . ?
C(A2 C(M1 C(A3 123.9(3) . . ?
C(A2 C(M1 C(11 117.6(3) . . ?
C(A3 C(M1 C(11 118.4(3) . . ?
C(A5 C(M2 C(A4 124.1(3) . . ?
C(A5 C(M2 C(21 118.5(3) . . ?
C(A4 C(M2 C(21 117.3(3) . . ?
C(A7 C(M3 C(A6 124.1(3) . . ?
C(A7 C(M3 C(31 118.7(3) . . ?
C(A6 C(M3 C(31 117.1(3) . . ?
C(A1 C(M4 C(A8 124.0(3) . . ?
C(A1 C(M4 C(41 118.8(3) . . ?
C(A8 C(M4 C(41 117.2(3) . . ?
C(16 C(11 C(12 118.1(4) . . ?
C(16 C(11 C(M1 120.6(3) . . ?
C(12 C(11 C(M1 121.2(3) . . ?
C(13 C(12 C(11 120.7(4) . . ?
C(14 C(13 C(12 120.3(4) . . ?
C(13 C(14 C(15 119.7(4) . . ?
C(14 C(15 C(16 119.9(4) . . ?
C(15 C(16 C(11 121.2(4) . . ?
C(26 C(21 C(22 116.3(4) . . ?
C(26 C(21 C(M2 123.8(4) . . ?
C(22 C(21 C(M2 119.8(3) . . ?
C(21 C(22 C(23 122.1(4) . . ?
C(24 C(23 C(22 121.2(5) . . ?
C(23 C(24 C(25 117.7(4) . . ?
C(24 C(25 C(26 121.9(5) . . ?
C(21 C(26 C(25 120.8(5) . . ?
C(32 C(31 C(36 117.7(4) . . ?
C(32 C(31 C(M3 122.8(3) . . ?
C(36 C(31 C(M3 119.4(3) . . ?
C(31 C(32 C(33 121.0(4) . . ?
C(34 C(33 C(32 120.5(4) . . ?
C(33 C(34 C(35 119.6(4) . . ?
C(34 C(35 C(36 120.1(5) . . ?
C(31 C(36 C(35 121.0(4) . . ?
C(46 C(41 C(42 117.8(4) . . ?
C(46 C(41 C(M4 120.3(4) . . ?
C(42 C(41 C(M4 121.9(4) . . ?
C(41 C(42 C(43 120.1(5) . . ?
C(44 C(43 C(42 120.3(5) . . ?
C(45 C(44 C(43 120.3(5) . . ?
C(44 C(45 C(46 119.9(5) . . ?
C(45 C(46 C(41 121.5(5) . . ?
N(5) C(51 C(52 117.7(4) . . ?
C(57 C(52 C(53 117.2(4) . . ?
C(57 C(52 C(51 121.0(5) . . ?
C(53 C(52 C(51 121.8(5) . . ?
C(52 C(53 C(54 121.2(5) . . ?
C(55 C(54 C(53 120.3(5) . . ?
C(54 C(55 C(56 120.8(5) . . ?
C(55 C(56 C(57 119.2(5) . . ?
C(52 C(57 C(56 121.4(5) . . ?
N(6) C(61 C(62 114.0(4) . . ?
C(63 C(62 C(67 118.2(5) . . ?
C(63 C(62 C(61 120.6(5) . . ?
C(67 C(62 C(61 121.2(5) . . ?
C(62 C(63 C(64 121.2(5) . . ?
C(65 C(64 C(63 119.0(6) . . ?
C(66 C(65 C(64 120.1(6) . . ?
C(65 C(66 C(67 120.7(7) . . ?
C(66 C(67 C(62 120.6(6) . . ?

loop_
_geom_bond_atom_site_label_1
_geom_bond_atom_site_label_2
_geom_bond_distance
_geom_bond_site_symmetry_2
_geom_bond_publ_flag
Fe(1 N(3) 1.986(3) . ?
Fe(1 N(1) 1.993(3) . ?
Fe(1 N(4) 1.994(3) . ?
Fe(1 N(2) 1.995(3) . ?
Fe(1 N(6) 2.041(3) . ?
Fe(1 N(5) 2.045(3) . ?
N(1) C(A2 1.380(4) . ?
N(1) C(A1 1.389(4) . ?
N(2) C(A3 1.380(4) . ?
N(2) C(A4 1.387(4) . ?
N(3) C(A6 1.377(4) . ?
N(3) C(A5 1.384(4) . ?
N(4) C(A8 1.373(4) . ?
N(4) C(A7 1.374(4) . ?
N(5) C(51 1.428(5) . ?
N(6) C(61 1.433(5) . ?
C(A1 C(M4 1.390(5) . ?
C(A1 C(B1 1.425(5) . ?
C(A2 C(M1 1.383(5) . ?
C(A2 C(B2 1.427(5) . ?
C(A3 C(M1 1.390(5) . ?
C(A3 C(B3 1.426(5) . ?
C(A4 C(M2 1.398(5) . ?
C(A4 C(B4 1.430(5) . ?
C(A5 C(M2 1.383(5) . ?
C(A5 C(B5 1.437(5) . ?
C(A6 C(M3 1.393(5) . ?
C(A6 C(B6 1.434(5) . ?
C(A7 C(M3 1.385(5) . ?
C(A7 C(B7 1.429(5) . ?
C(A8 C(M4 1.395(5) . ?
C(A8 C(B8 1.428(5) . ?
C(B1 C(B2 1.341(5) . ?
C(B3 C(B4 1.337(5) . ?
C(B5 C(B6 1.338(5) . ?
C(B7 C(B8 1.340(5) . ?
C(M1 C(11 1.494(5) . ?
C(M2 C(21 1.495(5) . ?
C(M3 C(31 1.495(5) . ?
C(M4 C(41 1.494(5) . ?
C(11 C(16 1.381(5) . ?
C(11 C(12 1.385(5) . ?
C(12 C(13 1.380(6) . ?
C(13 C(14 1.371(6) . ?
C(14 C(15 1.374(6) . ?
C(15 C(16 1.379(5) . ?
C(21 C(26 1.358(6) . ?
C(21 C(22 1.363(5) . ?
C(22 C(23 1.367(6) . ?
C(23 C(24 1.338(6) . ?
C(24 C(25 1.340(6) . ?
C(25 C(26 1.380(7) . ?
C(31 C(32 1.372(5) . ?
C(31 C(36 1.377(5) . ?
C(32 C(33 1.381(6) . ?
C(33 C(34 1.357(6) . ?
C(34 C(35 1.358(7) . ?
C(35 C(36 1.385(6) . ?
C(41 C(46 1.379(6) . ?
C(41 C(42 1.382(6) . ?
C(42 C(43 1.387(6) . ?
C(43 C(44 1.367(7) . ?
C(44 C(45 1.345(8) . ?
C(45 C(46 1.378(6) . ?
C(51 C(52 1.495(6) . ?
C(52 C(57 1.360(7) . ?
C(52 C(53 1.363(6) . ?
C(53 C(54 1.368(7) . ?
C(54 C(55 1.325(8) . ?
C(55 C(56 1.341(8) . ?
C(56 C(57 1.379(7) . ?
C(61 C(62 1.509(6) . ?
C(62 C(63 1.362(6) . ?
C(62 C(67 1.364(7) . ?
C(63 C(64 1.364(7) . ?
C(64 C(65 1.363(10) . ?
C(65 C(66 1.341(10) . ?
C(66 C(67 1.351(9) . ?

loop_
_geom_torsion_atom_site_label_1
_geom_torsion_atom_site_label_2
_geom_torsion_atom_site_label_3
_geom_torsion_atom_site_label_4
_geom_torsion
_geom_torsion_site_symmetry_1
_geom_torsion_site_symmetry_2
_geom_torsion_site_symmetry_3
_geom_torsion_site_symmetry_4
_geom_torsion_publ_flag
N(3) Fe(1 N(1) C(A2 -70(11) . . . . ?
N(4) Fe(1 N(1) C(A2 -177.7(3) . . . . ?
N(2) Fe(1 N(1) C(A2 2.6(3) . . . . ?
N(6) Fe(1 N(1) C(A2 -86.0(3) . . . . ?
N(5) Fe(1 N(1) C(A2 92.3(3) . . . . ?
N(3) Fe(1 N(1) C(A1 104(11) . . . . ?
N(4) Fe(1 N(1) C(A1 -2.7(3) . . . . ?
N(2) Fe(1 N(1) C(A1 177.5(3) . . . . ?
N(6) Fe(1 N(1) C(A1 89.0(3) . . . . ?
N(5) Fe(1 N(1) C(A1 -92.8(3) . . . . ?
N(3) Fe(1 N(2) C(A3 175.7(3) . . . . ?
N(1) Fe(1 N(2) C(A3 -3.7(3) . . . . ?
N(4) Fe(1 N(2) C(A3 -50(22) . . . . ?
N(6) Fe(1 N(2) C(A3 83.7(3) . . . . ?
N(5) Fe(1 N(2) C(A3 -93.0(3) . . . . ?
N(3) Fe(1 N(2) C(A4 -5.6(3) . . . . ?
N(1) Fe(1 N(2) C(A4 175.1(3) . . . . ?
N(4) Fe(1 N(2) C(A4 129(22) . . . . ?
N(6) Fe(1 N(2) C(A4 -97.6(3) . . . . ?
N(5) Fe(1 N(2) C(A4 85.8(3) . . . . ?
N(1) Fe(1 N(3) C(A6 -109(11) . . . . ?
N(4) Fe(1 N(3) C(A6 -1.9(3) . . . . ?
N(2) Fe(1 N(3) C(A6 177.9(3) . . . . ?
N(6) Fe(1 N(3) C(A6 -93.6(3) . . . . ?
N(5) Fe(1 N(3) C(A6 88.2(3) . . . . ?
N(1) Fe(1 N(3) C(A5 78(11) . . . . ?
N(4) Fe(1 N(3) C(A5 -174.5(3) . . . . ?
N(2) Fe(1 N(3) C(A5 5.3(3) . . . . ?
N(6) Fe(1 N(3) C(A5 93.8(3) . . . . ?
N(5) Fe(1 N(3) C(A5 -84.4(3) . . . . ?
N(3) Fe(1 N(4) C(A8 -176.6(3) . . . . ?
N(1) Fe(1 N(4) C(A8 2.8(3) . . . . ?
N(2) Fe(1 N(4) C(A8 49(22) . . . . ?
N(6) Fe(1 N(4) C(A8 -84.6(3) . . . . ?
N(5) Fe(1 N(4) C(A8 92.1(3) . . . . ?
N(3) Fe(1 N(4) C(A7 4.5(3) . . . . ?
N(1) Fe(1 N(4) C(A7 -176.1(3) . . . . ?
N(2) Fe(1 N(4) C(A7 -130(22) . . . . ?
N(6) Fe(1 N(4) C(A7 96.6(3) . . . . ?
N(5) Fe(1 N(4) C(A7 -86.8(3) . . . . ?
N(3) Fe(1 N(5) C(51 -18.2(4) . . . . ?
N(1) Fe(1 N(5) C(51 162.0(4) . . . . ?
N(4) Fe(1 N(5) C(51 72.0(4) . . . . ?
N(2) Fe(1 N(5) C(51 -108.2(4) . . . . ?
N(6) Fe(1 N(5) C(51 -169.8(19) . . . . ?
N(3) Fe(1 N(6) C(61 60.1(4) . . . . ?
N(1) Fe(1 N(6) C(61 -120.1(4) . . . . ?
N(4) Fe(1 N(6) C(61 -30.1(4) . . . . ?
N(2) Fe(1 N(6) C(61 150.1(4) . . . . ?
N(5) Fe(1 N(6) C(61 -148.2(19) . . . . ?
C(A2 N(1) C(A1 C(M4 176.5(3) . . . . ?
Fe(1 N(1) C(A1 C(M4 0.6(5) . . . . ?
C(A2 N(1) C(A1 C(B1 -1.0(4) . . . . ?
Fe(1 N(1) C(A1 C(B1 -176.8(2) . . . . ?
C(A1 N(1) C(A2 C(M1 -176.8(3) . . . . ?
Fe(1 N(1) C(A2 C(M1 -1.0(5) . . . . ?
C(A1 N(1) C(A2 C(B2 0.9(4) . . . . ?
Fe(1 N(1) C(A2 C(B2 176.7(2) . . . . ?
C(A4 N(2) C(A3 C(M1 -175.7(3) . . . . ?
Fe(1 N(2) C(A3 C(M1 3.3(5) . . . . ?
C(A4 N(2) C(A3 C(B3 2.0(4) . . . . ?
Fe(1 N(2) C(A3 C(B3 -179.0(2) . . . . ?
C(A3 N(2) C(A4 C(M2 -179.5(3) . . . . ?
Fe(1 N(2) C(A4 C(M2 1.5(5) . . . . ?
C(A3 N(2) C(A4 C(B4 -0.7(4) . . . . ?
Fe(1 N(2) C(A4 C(B4 -179.7(2) . . . . ?
C(A6 N(3) C(A5 C(M2 -174.8(3) . . . . ?
Fe(1 N(3) C(A5 C(M2 -0.8(5) . . . . ?
C(A6 N(3) C(A5 C(B5 2.7(4) . . . . ?
Fe(1 N(3) C(A5 C(B5 176.6(2) . . . . ?
C(A5 N(3) C(A6 C(M3 172.3(3) . . . . ?
Fe(1 N(3) C(A6 C(M3 -1.6(5) . . . . ?
C(A5 N(3) C(A6 C(B6 -2.9(4) . . . . ?
Fe(1 N(3) C(A6 C(B6 -176.9(2) . . . . ?
C(A8 N(4) C(A7 C(M3 176.8(3) . . . . ?
Fe(1 N(4) C(A7 C(M3 -4.1(5) . . . . ?
C(A8 N(4) C(A7 C(B7 -1.0(4) . . . . ?
Fe(1 N(4) C(A7 C(B7 178.1(2) . . . . ?
C(A7 N(4) C(A8 C(M4 178.3(3) . . . . ?
Fe(1 N(4) C(A8 C(M4 -0.7(5) . . . . ?
C(A7 N(4) C(A8 C(B8 0.2(4) . . . . ?
Fe(1 N(4) C(A8 C(B8 -178.9(2) . . . . ?
N(1) C(A1 C(B1 C(B2 0.7(4) . . . . ?
C(M4 C(A1 C(B1 C(B2 -176.8(4) . . . . ?
C(A1 C(B1 C(B2 C(A2 -0.1(4) . . . . ?
N(1) C(A2 C(B2 C(B1 -0.5(4) . . . . ?
C(M1 C(A2 C(B2 C(B1 177.2(3) . . . . ?
N(2) C(A3 C(B3 C(B4 -2.6(4) . . . . ?
C(M1 C(A3 C(B3 C(B4 175.1(3) . . . . ?
C(A3 C(B3 C(B4 C(A4 2.0(4) . . . . ?
N(2) C(A4 C(B4 C(B3 -0.9(4) . . . . ?
C(M2 C(A4 C(B4 C(B3 177.9(3) . . . . ?
C(M2 C(A5 C(B5 C(B6 176.1(3) . . . . ?
N(3) C(A5 C(B5 C(B6 -1.4(4) . . . . ?
C(A5 C(B5 C(B6 C(A6 -0.4(4) . . . . ?
N(3) C(A6 C(B6 C(B5 2.1(4) . . . . ?
C(M3 C(A6 C(B6 C(B5 -173.2(3) . . . . ?
N(4) C(A7 C(B7 C(B8 1.4(4) . . . . ?
C(M3 C(A7 C(B7 C(B8 -176.4(4) . . . . ?
C(A7 C(B7 C(B8 C(A8 -1.3(4) . . . . ?
N(4) C(A8 C(B8 C(B7 0.7(4) . . . . ?
C(M4 C(A8 C(B8 C(B7 -177.5(4) . . . . ?
N(1) C(A2 C(M1 C(A3 -0.8(6) . . . . ?
C(B2 C(A2 C(M1 C(A3 -178.2(3) . . . . ?
N(1) C(A2 C(M1 C(11 -178.4(3) . . . . ?
C(B2 C(A2 C(M1 C(11 4.2(5) . . . . ?
N(2) C(A3 C(M1 C(A2 -0.4(6) . . . . ?
C(B3 C(A3 C(M1 C(A2 -177.8(3) . . . . ?
N(2) C(A3 C(M1 C(11 177.1(3) . . . . ?
C(B3 C(A3 C(M1 C(11 -0.2(5) . . . . ?
N(3) C(A5 C(M2 C(A4 -5.9(6) . . . . ?
C(B5 C(A5 C(M2 C(A4 177.1(3) . . . . ?
N(3) C(A5 C(M2 C(21 170.7(3) . . . . ?
C(B5 C(A5 C(M2 C(21 -6.4(5) . . . . ?
N(2) C(A4 C(M2 C(A5 5.5(6) . . . . ?
C(B4 C(A4 C(M2 C(A5 -173.1(3) . . . . ?
N(2) C(A4 C(M2 C(21 -171.1(3) . . . . ?
C(B4 C(A4 C(M2 C(21 10.3(5) . . . . ?
N(4) C(A7 C(M3 C(A6 -0.7(6) . . . . ?
C(B7 C(A7 C(M3 C(A6 176.8(3) . . . . ?
N(4) C(A7 C(M3 C(31 174.5(3) . . . . ?
C(B7 C(A7 C(M3 C(31 -8.0(5) . . . . ?
N(3) C(A6 C(M3 C(A7 3.7(6) . . . . ?
C(B6 C(A6 C(M3 C(A7 178.3(3) . . . . ?
N(3) C(A6 C(M3 C(31 -171.6(3) . . . . ?
C(B6 C(A6 C(M3 C(31 3.0(5) . . . . ?
N(1) C(A1 C(M4 C(A8 2.7(6) . . . . ?
C(B1 C(A1 C(M4 C(A8 179.8(3) . . . . ?
N(1) C(A1 C(M4 C(41 -175.4(3) . . . . ?
C(B1 C(A1 C(M4 C(41 1.7(6) . . . . ?
N(4) C(A8 C(M4 C(A1 -2.7(6) . . . . ?
C(B8 C(A8 C(M4 C(A1 175.2(4) . . . . ?
N(4) C(A8 C(M4 C(41 175.5(3) . . . . ?
C(B8 C(A8 C(M4 C(41 -6.6(5) . . . . ?
C(A2 C(M1 C(11 C(16 84.3(4) . . . . ?
C(A3 C(M1 C(11 C(16 -93.5(4) . . . . ?
C(A2 C(M1 C(11 C(12 -92.0(4) . . . . ?
C(A3 C(M1 C(11 C(12 90.2(4) . . . . ?
C(16 C(11 C(12 C(13 -1.7(6) . . . . ?
C(M1 C(11 C(12 C(13 174.7(4) . . . . ?
C(11 C(12 C(13 C(14 -0.4(7) . . . . ?
C(12 C(13 C(14 C(15 2.4(7) . . . . ?
C(13 C(14 C(15 C(16 -2.4(6) . . . . ?
C(14 C(15 C(16 C(11 0.3(6) . . . . ?
C(12 C(11 C(16 C(15 1.7(6) . . . . ?
C(M1 C(11 C(16 C(15 -174.7(3) . . . . ?
C(A5 C(M2 C(21 C(26 85.3(6) . . . . ?
C(A4 C(M2 C(21 C(26 -98.0(5) . . . . ?
C(A5 C(M2 C(21 C(22 -93.2(5) . . . . ?
C(A4 C(M2 C(21 C(22 83.5(5) . . . . ?
C(26 C(21 C(22 C(23 1.1(8) . . . . ?
C(M2 C(21 C(22 C(23 179.7(5) . . . . ?
C(21 C(22 C(23 C(24 0.1(9) . . . . ?
C(22 C(23 C(24 C(25 -1.5(9) . . . . ?
C(23 C(24 C(25 C(26 1.8(10) . . . . ?
C(22 C(21 C(26 C(25 -0.9(9) . . . . ?
C(M2 C(21 C(26 C(25 -179.4(5) . . . . ?
C(24 C(25 C(26 C(21 -0.6(11) . . . . ?
C(A7 C(M3 C(31 C(32 92.3(5) . . . . ?
C(A6 C(M3 C(31 C(32 -92.2(4) . . . . ?
C(A7 C(M3 C(31 C(36 -89.9(5) . . . . ?
C(A6 C(M3 C(31 C(36 85.6(5) . . . . ?
C(36 C(31 C(32 C(33 -2.2(6) . . . . ?
C(M3 C(31 C(32 C(33 175.6(4) . . . . ?
C(31 C(32 C(33 C(34 0.1(7) . . . . ?
C(32 C(33 C(34 C(35 2.2(7) . . . . ?
C(33 C(34 C(35 C(36 -2.3(7) . . . . ?
C(32 C(31 C(36 C(35 2.1(7) . . . . ?
C(M3 C(31 C(36 C(35 -175.8(4) . . . . ?
C(34 C(35 C(36 C(31 0.1(8) . . . . ?
C(A1 C(M4 C(41 C(46 108.5(4) . . . . ?
C(A8 C(M4 C(41 C(46 -69.7(5) . . . . ?
C(A1 C(M4 C(41 C(42 -72.6(5) . . . . ?
C(A8 C(M4 C(41 C(42 109.2(4) . . . . ?
C(46 C(41 C(42 C(43 1.6(6) . . . . ?
C(M4 C(41 C(42 C(43 -177.3(4) . . . . ?
C(41 C(42 C(43 C(44 -1.4(7) . . . . ?
C(42 C(43 C(44 C(45 0.2(8) . . . . ?
C(43 C(44 C(45 C(46 0.6(8) . . . . ?
C(44 C(45 C(46 C(41 -0.4(8) . . . . ?
C(42 C(41 C(46 C(45 -0.7(7) . . . . ?
C(M4 C(41 C(46 C(45 178.2(4) . . . . ?
Fe(1 N(5) C(51 C(52 178.4(4) . . . . ?
N(5) C(51 C(52 C(57 -100.2(7) . . . . ?
N(5) C(51 C(52 C(53 82.3(7) . . . . ?
C(57 C(52 C(53 C(54 0.3(8) . . . . ?
C(51 C(52 C(53 C(54 178.0(5) . . . . ?
C(52 C(53 C(54 C(55 -0.6(9) . . . . ?
C(53 C(54 C(55 C(56 0.7(11) . . . . ?
C(54 C(55 C(56 C(57 -0.5(12) . . . . ?
C(53 C(52 C(57 C(56 -0.2(9) . . . . ?
C(51 C(52 C(57 C(56 -177.8(6) . . . . ?
C(55 C(56 C(57 C(52 0.3(11) . . . . ?
Fe(1 N(6) C(61 C(62 157.4(3) . . . . ?
N(6) C(61 C(62 C(63 80.0(6) . . . . ?
N(6) C(61 C(62 C(67 -99.6(6) . . . . ?
C(67 C(62 C(63 C(64 0.4(8) . . . . ?
C(61 C(62 C(63 C(64 -179.2(5) . . . . ?
C(62 C(63 C(64 C(65 -0.3(9) . . . . ?
C(63 C(64 C(65 C(66 -0.1(11) . . . . ?
C(64 C(65 C(66 C(67 0.4(13) . . . . ?
C(65 C(66 C(67 C(62 -0.3(13) . . . . ?
C(63 C(62 C(67 C(66 -0.1(9) . . . . ?
C(61 C(62 C(67 C(66 179.5(6) . . . . ?
